data_7027843
loop_
_publ_author_name
'Slawin, Alexandra M. Z.'
'Smith, Martin B.'
'Woollins, J. Derek'

_publ_section_title
;
 Synthesis and characterisation of the first E-unidentate
 [Ph2P(O)NP(E)Ph2]&#x2212; metal complexes
 [Au{Ph2P(O)NP(E)Ph2-E&#x200A;}{Ph2P(O)NHPPh2}] and
 [Pd{Ph2P(O)NP(E)Ph2-E&#x200A;}2(H2NCH2CH2NH2)] (E&#x2005;=&#x2005;S or
 Se)
;
_journal_issue 10
_journal_name_full 'Journal of the Chemical Society, Dalton Transactions'
_journal_page_first 1537
_journal_paper_doi 10.1039/a801856a
_journal_year 1998
_chemical_formula_sum 'C52 H53 N4 O2.5 P4 Pd Se2'
_chemical_formula_weight 1162.23
_space_group_IT_number 2
_symmetry_cell_setting triclinic
_symmetry_Int_Tables_number 2
_symmetry_space_group_name_Hall '-P 1'
_symmetry_space_group_name_H-M 'P -1'
_cell_angle_alpha 97.07(3)
_cell_angle_beta 94.37(4)
_cell_angle_gamma 67.02(4)
_cell_formula_units_Z 2
_cell_length_a 15.403(8)
_cell_length_b 19.198(8)
_cell_length_c 10.318(4)
_cell_measurement_reflns_used 18
_cell_measurement_temperature 293.2
_cell_measurement_theta_max 36.0
_cell_measurement_theta_min 31.5
_cell_volume 2786(2)
_computing_cell_refinement 'MSC/AFC Diffractometer Control'
_computing_data_collection 'MSC/AFC Diffractometer Control'
_computing_data_reduction 'teXsan (MSC, 1992-1997)'
_computing_publication_material 'teXsan (MSC, 1992-1997)'
_computing_structure_refinement 'teXsan (MSC, 1992-1997)'
_computing_structure_solution
;
'DIRDIF92 PATTY (Beurskens, 1992)
;
_diffrn_ambient_temperature 293.2
_diffrn_measurement_device_type 'Rigaku AFC7S'
_diffrn_measurement_method \w
_diffrn_orient_matrix_UB_11 0.01838
_diffrn_orient_matrix_UB_12 -0.03595
_diffrn_orient_matrix_UB_13 0.06894
_diffrn_orient_matrix_UB_21 0.02592
_diffrn_orient_matrix_UB_22 -0.04389
_diffrn_orient_matrix_UB_23 -0.06831
_diffrn_orient_matrix_UB_31 0.06299
_diffrn_orient_matrix_UB_32 0.00403
_diffrn_orient_matrix_UB_33 0.01135
_diffrn_radiation_detector 'scintillation counter'
_diffrn_radiation_monochromator graphite
_diffrn_radiation_source 'X-ray tube'
_diffrn_radiation_type 'Cu K\a'
_diffrn_radiation_wavelength 1.5418
_diffrn_reflns_av_R_equivalents 0.13746
_diffrn_reflns_limit_h_max 17
_diffrn_reflns_limit_h_min 0
_diffrn_reflns_limit_k_max 21
_diffrn_reflns_limit_k_min -19
_diffrn_reflns_limit_l_max 11
_diffrn_reflns_limit_l_min -11
_diffrn_reflns_number 8656
_diffrn_reflns_reduction_process 'Lp corrections applied'
_diffrn_reflns_theta_max 60.14
_diffrn_reflns_theta_min 2.52
_diffrn_standards_decay_% -58.80
_diffrn_standards_interval_count 150
_diffrn_standards_number 3
_exptl_absorpt_coefficient_mu 5.587
_exptl_absorpt_correction_T_max 1.000
_exptl_absorpt_correction_T_min 0.671
_exptl_absorpt_correction_type
;
\DF (DIFABS; Walker & Stuart, 1983)
;
_exptl_crystal_colour yellow/oraprism
_exptl_crystal_density_diffrn 1.385
_exptl_crystal_density_meas ?
_exptl_crystal_description prism
_exptl_crystal_F_000 1174.00
_exptl_crystal_size_max 0.13
_exptl_crystal_size_mid 0.10
_exptl_crystal_size_min 0.10
_refine_diff_density_max 0.54
_refine_diff_density_min -0.52
_refine_ls_extinction_coef 0.0000012(1)
_refine_ls_extinction_expression 'equ(3) Acta Cryst.(1968) A24, p213.'
_refine_ls_extinction_method 'Zachariasen (1967)'
_refine_ls_goodness_of_fit_all 1.692
_refine_ls_goodness_of_fit_ref 1.692
_refine_ls_hydrogen_treatment noref
_refine_ls_matrix_type full
_refine_ls_number_constraints 0
_refine_ls_number_parameters 614
_refine_ls_number_reflns 4537
_refine_ls_number_restraints 0
_refine_ls_R_factor_all 0.0442
_refine_ls_R_factor_gt 0.0442
_refine_ls_shift/esd_max 1.4398
_refine_ls_shift/esd_mean 0.0629
_refine_ls_structure_factor_coef F
_refine_ls_weighting_details 'w = 1/[\s^2^(Fo) + 0.00022|Fo|^2^]'
_refine_ls_weighting_scheme calc
_refine_ls_wR_factor_all 0.0529
_refine_ls_wR_factor_ref 0.0529
_reflns_number_gt 4537
_reflns_number_total 8300
_reflns_threshold_expression I>3.00\s(I)
_cod_data_source_file a801856sup1.cif
_cod_data_source_block 6
_cod_depositor_comments
;
The following automatic conversions were performed:

'_exptl_crystal_density_meas' value 'not measured' was changed to '?'
- the value is perceived as not measured.

Automatic conversion script
Id: cif_fix_values 3008 2015-01-20 13:52:24Z robertas 

The following automatic conversions were performed:

'_refine_ls_weighting_scheme' value 'w = 1/[\s^2^(Fo) +
0.00022|Fo|^2^]' was changed to 'calc'. New tag
'_refine_ls_weighting_details' was created. The value of the new tag
was set to 'w = 1/[\s^2^(Fo) + 0.00022|Fo|^2^]'.

Automatic conversion script
Id: cif_fix_values 3143 2015-03-26 13:38:13Z robertas 
;
_cod_original_sg_symbol_H-M 'P -1       '
_cod_original_formula_sum 'C52 H53 N4 O2.50 P4 Pd Se2 '
_cod_database_code 7027843

loop_
_symmetry_equiv_pos_as_xyz
'   +x,   +y,   +z'
'   -x,   -y,   -z'

loop_
_atom_site_label
_atom_site_fract_x
_atom_site_fract_y
_atom_site_fract_z
_atom_site_U_iso_or_equiv
_atom_site_occupancy
_atom_site_adp_type
_atom_site_calc_flag
Pd(1) 0.13239(4) 0.04401(3) 0.11351(6) 0.0541(2) 1.000 Uani d
Se(1) 0.16096(7) 0.13259(5) -0.00713(8) 0.0622(3) 1.000 Uani d
Se(2) 0.29526(6) -0.03604(5) 0.07462(9) 0.0694(3) 1.000 Uani d
P(1) 0.2015(2) 0.2004(1) 0.1555(2) 0.0565(7) 1.000 Uani d
P(2) 0.0352(2) 0.2768(1) 0.3113(2) 0.0618(7) 1.000 Uani d
P(3) 0.3390(1) -0.1215(1) 0.2155(2) 0.0609(7) 1.000 Uani d
P(4) 0.2519(2) -0.2207(1) 0.0804(2) 0.0650(7) 1.000 Uani d
O(1) -0.0402(4) 0.2674(3) 0.2198(5) 0.076(2) 1.000 Uani d
O(2) 0.1511(4) -0.1663(3) 0.0633(6) 0.073(2) 1.000 Uani d
O(3) 0.379(2) 0.432(1) 0.672(3) 0.139(9) 0.500 Uani d
N(1) 0.1431(4) 0.2225(3) 0.2841(5) 0.057(2) 1.000 Uani d
N(2) -0.0057(4) 0.1154(3) 0.1348(7) 0.064(2) 1.000 Uani d
N(3) 0.0945(4) -0.0267(3) 0.2145(6) 0.065(2) 1.000 Uani d
N(4) 0.3177(4) -0.1951(3) 0.1871(7) 0.066(2) 1.000 Uani d
C(1) 0.3230(6) 0.1540(4) 0.2050(8) 0.057(3) 1.000 Uani d
C(2) 0.3918(7) 0.1187(5) 0.1131(9) 0.079(3) 1.000 Uani d
C(3) 0.4868(8) 0.0888(6) 0.150(1) 0.103(5) 1.000 Uani d
C(4) 0.5135(8) 0.0942(7) 0.279(2) 0.118(5) 1.000 Uani d
C(5) 0.4465(9) 0.1276(7) 0.371(1) 0.110(5) 1.000 Uani d
C(6) 0.3496(7) 0.1587(5) 0.3360(9) 0.079(3) 1.000 Uani d
C(7) 0.1972(7) 0.2816(5) 0.0784(8) 0.067(3) 1.000 Uani d
C(8) 0.1118(7) 0.3251(5) 0.0202(8) 0.077(3) 1.000 Uani d
C(9) 0.1038(9) 0.3917(6) -0.029(1) 0.100(4) 1.000 Uani d
C(10) 0.179(1) 0.4142(7) -0.019(1) 0.122(6) 1.000 Uani d
C(11) 0.260(1) 0.3720(7) 0.041(1) 0.117(5) 1.000 Uani d
C(12) 0.2709(8) 0.3059(5) 0.0891(9) 0.084(4) 1.000 Uani d
C(13) 0.0229(8) 0.3740(5) 0.3255(8) 0.078(3) 1.000 Uani d
C(14) -0.0663(9) 0.4306(6) 0.3051(9) 0.106(4) 1.000 Uani d
C(15) -0.076(1) 0.507(1) 0.314(2) 0.142(7) 1.000 Uani d
C(16) -0.001(2) 0.5245(9) 0.337(2) 0.151(8) 1.000 Uani d
C(17) 0.086(1) 0.472(1) 0.359(1) 0.130(6) 1.000 Uani d
C(18) 0.0981(9) 0.3941(6) 0.3529(9) 0.097(4) 1.000 Uani d
C(19) 0.0179(6) 0.2569(4) 0.4709(7) 0.060(3) 1.000 Uani d
C(20) -0.0602(7) 0.2437(7) 0.4944(9) 0.103(4) 1.000 Uani d
C(21) -0.0738(8) 0.2241(8) 0.612(1) 0.121(5) 1.000 Uani d
C(22) -0.0095(8) 0.2180(6) 0.7100(9) 0.094(4) 1.000 Uani d
C(23) 0.0688(7) 0.2322(6) 0.6914(9) 0.086(4) 1.000 Uani d
C(24) 0.0827(6) 0.2514(5) 0.5732(8) 0.077(3) 1.000 Uani d
C(25) 0.2949(5) -0.0759(5) 0.3739(8) 0.059(3) 1.000 Uani d
C(26) 0.2718(7) 0.0012(6) 0.408(1) 0.086(4) 1.000 Uani d
C(27) 0.2374(8) 0.0351(6) 0.530(1) 0.105(5) 1.000 Uani d
C(28) 0.2277(8) -0.0094(9) 0.619(1) 0.107(5) 1.000 Uani d
C(29) 0.2508(8) -0.0849(9) 0.589(1) 0.104(5) 1.000 Uani d
C(30) 0.2847(6) -0.1185(5) 0.467(1) 0.081(4) 1.000 Uani d
C(31) 0.4657(6) -0.1513(5) 0.2342(8) 0.067(3) 1.000 Uani d
C(32) 0.5074(7) -0.0988(6) 0.243(1) 0.090(4) 1.000 Uani d
C(33) 0.6055(9) -0.1226(9) 0.258(1) 0.119(5) 1.000 Uani d
C(34) 0.6586(9) -0.196(1) 0.261(1) 0.122(6) 1.000 Uani d
C(35) 0.6205(9) -0.2478(8) 0.251(1) 0.115(5) 1.000 Uani d
C(36) 0.5227(7) -0.2267(6) 0.237(1) 0.095(4) 1.000 Uani d
C(37) 0.2535(7) -0.3074(5) 0.130(1) 0.076(3) 1.000 Uani d
C(38) 0.3183(8) -0.3458(6) 0.222(1) 0.107(5) 1.000 Uani d
C(39) 0.317(1) -0.4116(9) 0.262(2) 0.152(7) 1.000 Uani d
C(40) 0.248(2) -0.4373(8) 0.211(2) 0.155(8) 1.000 Uani d
C(41) 0.181(1) -0.3980(9) 0.119(2) 0.143(7) 1.000 Uani d
C(42) 0.1840(7) -0.3336(6) 0.079(1) 0.095(4) 1.000 Uani d
C(43) 0.3084(6) -0.2478(5) -0.0748(9) 0.070(3) 1.000 Uani d
C(44) 0.3957(8) -0.2502(6) -0.091(1) 0.101(4) 1.000 Uani d
C(45) 0.4362(9) -0.2706(8) -0.210(2) 0.130(6) 1.000 Uani d
C(46) 0.389(1) -0.2903(8) -0.318(1) 0.124(5) 1.000 Uani d
C(47) 0.3019(8) -0.2892(6) -0.305(1) 0.103(4) 1.000 Uani d
C(48) 0.2613(6) -0.2678(6) -0.184(1) 0.084(3) 1.000 Uani d
C(49) -0.0480(7) 0.0851(7) 0.229(1) 0.116(5) 1.000 Uani d
C(50) -0.0092(7) 0.0051(6) 0.222(1) 0.111(4) 1.000 Uani d
C(51) 0.389(3) 0.482(3) 0.730(6) 0.18(2) 0.500 Uani d
C(52) 0.388(3) 0.492(2) 0.860(3) 0.14(1) 0.500 Uani d
C(53) 0.373(3) 0.447(2) 0.565(5) 0.21(2) 0.500 Uani d
C(54) 0.366(2) 0.380(2) 0.475(3) 0.15(1) 0.500 Uani d
H(2) 0.3737 0.1148 0.0232 0.095 1.000 Uiso c
H(2a) -0.0162 0.1546 0.1679 0.127 1.000 Uiso c
H(2b) -0.0661 0.1059 0.0810 0.127 1.000 Uiso c
H(3b) 0.1262 -0.0775 0.1728 0.127 1.000 Uiso c
H(3) 0.5331 0.0645 0.0858 0.124 1.000 Uiso c
H(3a) 0.1382 -0.0329 0.2888 0.127 1.000 Uiso c
H(4) 0.5785 0.0749 0.3044 0.142 1.000 Uiso c
H(5) 0.4655 0.1300 0.4602 0.132 1.000 Uiso c
H(6) 0.3037 0.1822 0.4010 0.095 1.000 Uiso c
H(8) 0.0600 0.3097 0.0141 0.093 1.000 Uiso c
H(9) 0.0461 0.4219 -0.0697 0.119 1.000 Uiso c
H(10) 0.1737 0.4592 -0.0548 0.147 1.000 Uiso c
H(11) 0.3109 0.3886 0.0495 0.140 1.000 Uiso c
H(12) 0.3290 0.2767 0.1300 0.101 1.000 Uiso c
H(14) -0.1196 0.4174 0.2856 0.127 1.000 Uiso c
H(15) -0.1371 0.5457 0.3032 0.171 1.000 Uiso c
H(16) -0.0087 0.5761 0.3384 0.181 1.000 Uiso c
H(17) 0.1381 0.4866 0.3772 0.156 1.000 Uiso c
H(18) 0.1589 0.3563 0.3682 0.116 1.000 Uiso c
H(20) -0.1067 0.2482 0.4265 0.124 1.000 Uiso c
H(21) -0.1287 0.2148 0.6247 0.146 1.000 Uiso c
H(22) -0.0182 0.2040 0.7917 0.113 1.000 Uiso c
H(23) 0.1139 0.2287 0.7609 0.103 1.000 Uiso c
H(24) 0.1375 0.2609 0.5616 0.092 1.000 Uiso c
H(26) 0.2798 0.0312 0.3470 0.104 1.000 Uiso c
H(27) 0.2207 0.0881 0.5521 0.126 1.000 Uiso c
H(28) 0.2044 0.0134 0.7034 0.129 1.000 Uiso c
H(29) 0.2438 -0.1148 0.6508 0.125 1.000 Uiso c
H(30) 0.3013 -0.1716 0.4460 0.098 1.000 Uiso c
H(32) 0.4693 -0.0464 0.2398 0.108 1.000 Uiso c
H(33) 0.6340 -0.0864 0.2652 0.143 1.000 Uiso c
H(34) 0.7252 -0.2120 0.2706 0.146 1.000 Uiso c
H(35) 0.6602 -0.3000 0.2526 0.138 1.000 Uiso c
H(36) 0.4962 -0.2641 0.2295 0.114 1.000 Uiso c
H(38) 0.3644 -0.3270 0.2589 0.128 1.000 Uiso c
H(39) 0.3628 -0.4388 0.3234 0.183 1.000 Uiso c
H(40) 0.2467 -0.4821 0.2391 0.186 1.000 Uiso c
H(41) 0.1332 -0.4159 0.0850 0.172 1.000 Uiso c
H(42) 0.1390 -0.3068 0.0157 0.114 1.000 Uiso c
H(44) 0.4297 -0.2374 -0.0175 0.121 1.000 Uiso c
H(45) 0.4975 -0.2712 -0.2187 0.156 1.000 Uiso c
H(46) 0.4173 -0.3045 -0.4007 0.149 1.000 Uiso c
H(47) 0.2688 -0.3030 -0.3783 0.124 1.000 Uiso c
H(48) 0.1998 -0.2667 -0.1753 0.101 1.000 Uiso c
H(49) -0.0373 0.1048 0.3154 0.139 1.000 Uiso c
H(50) -0.1140 0.1017 0.2109 0.139 1.000 Uiso c
H(51a) 0.4483 0.4802 0.7071 0.219 0.500 Uiso d
H(51b) 0.3401 0.5257 0.7011 0.219 0.500 Uiso d
H(51) -0.0347 -0.0144 0.1460 0.133 1.000 Uiso c
H(52) -0.0257 -0.0102 0.2973 0.133 1.000 Uiso c
H(52a) 0.4363 0.4491 0.8941 0.168 0.500 Uiso d
H(52b) 0.3999 0.5363 0.8895 0.168 0.500 Uiso d
H(52c) 0.3287 0.4972 0.8881 0.168 0.500 Uiso d
H(53a) 0.3151 0.4654 0.5175 0.247 0.500 Uiso d
H(53b) 0.4236 0.4245 0.5063 0.247 0.500 Uiso d
H(54b) 0.3613 0.3908 0.3864 0.184 0.500 Uiso d
H(54c) 0.4201 0.3353 0.4869 0.184 0.500 Uiso d
H(54a) 0.3111 0.3723 0.4943 0.184 0.500 Uiso d

loop_
_atom_site_aniso_label
_atom_site_aniso_U_11
_atom_site_aniso_U_22
_atom_site_aniso_U_33
_atom_site_aniso_U_12
_atom_site_aniso_U_13
_atom_site_aniso_U_23
Pd(1) 0.0529(4) 0.0549(4) 0.0506(4) -0.0157(3) -0.0024(3) 0.0100(3)
Se(1) 0.0790(7) 0.0662(6) 0.0411(5) -0.0265(5) -0.0060(4) 0.0143(4)
Se(2) 0.0553(6) 0.0713(6) 0.0785(7) -0.0154(5) 0.0060(5) 0.0244(5)
P(1) 0.064(1) 0.064(1) 0.042(1) -0.022(1) -0.001(1) 0.014(1)
P(2) 0.064(2) 0.066(1) 0.044(1) -0.013(1) -0.005(1) 0.008(1)
P(3) 0.051(1) 0.061(1) 0.069(1) -0.018(1) -0.007(1) 0.016(1)
P(4) 0.057(1) 0.058(1) 0.077(2) -0.020(1) -0.002(1) 0.007(1)
O(1) 0.073(4) 0.084(4) 0.054(3) -0.017(3) -0.018(3) 0.004(3)
O(2) 0.052(4) 0.064(3) 0.090(4) -0.011(3) -0.005(3) 0.000(3)
O(3) 0.17(2) 0.07(1) 0.20(2) -0.06(1) 0.02(2) 0.04(1)
N(1) 0.055(4) 0.071(4) 0.042(4) -0.020(3) -0.002(3) 0.009(3)
N(2) 0.054(4) 0.060(4) 0.070(5) -0.011(3) 0.005(4) 0.011(3)
N(3) 0.048(4) 0.064(4) 0.080(5) -0.016(3) 0.006(4) 0.018(4)
N(4) 0.062(4) 0.054(4) 0.083(5) -0.024(3) -0.012(4) 0.018(3)
C(1) 0.053(5) 0.069(5) 0.054(5) -0.025(4) -0.001(4) 0.014(4)
C(2) 0.073(7) 0.095(7) 0.069(6) -0.028(6) 0.009(6) 0.016(5)
C(3) 0.076(8) 0.110(9) 0.13(1) -0.040(7) 0.026(8) 0.001(8)
C(4) 0.063(8) 0.13(1) 0.16(1) -0.034(7) -0.006(9) 0.02(1)
C(5) 0.082(8) 0.14(1) 0.108(9) -0.045(8) -0.057(8) 0.032(8)
C(6) 0.077(7) 0.097(7) 0.063(6) -0.032(6) -0.009(5) 0.015(5)
C(7) 0.097(7) 0.062(5) 0.042(5) -0.031(6) 0.002(5) 0.006(4)
C(8) 0.115(8) 0.066(6) 0.056(5) -0.038(6) -0.010(5) 0.019(5)
C(9) 0.14(1) 0.076(7) 0.069(7) -0.028(7) -0.009(7) 0.024(6)
C(10) 0.22(2) 0.088(9) 0.086(8) -0.08(1) 0.00(1) 0.024(7)
C(11) 0.17(1) 0.099(9) 0.11(1) -0.076(9) -0.015(9) 0.028(8)
C(12) 0.113(9) 0.079(7) 0.078(7) -0.054(6) -0.011(6) 0.024(5)
C(13) 0.107(8) 0.074(7) 0.045(5) -0.025(7) 0.000(5) 0.008(5)
C(14) 0.14(1) 0.065(7) 0.073(7) 0.004(7) -0.009(6) 0.014(5)
C(15) 0.19(2) 0.11(1) 0.078(9) 0.00(1) 0.00(1) 0.031(9)
C(16) 0.26(3) 0.07(1) 0.08(1) -0.02(1) 0.05(1) 0.020(8)
C(17) 0.24(2) 0.13(1) 0.057(7) -0.11(1) 0.030(9) -0.006(8)
C(18) 0.16(1) 0.081(8) 0.058(6) -0.052(8) 0.015(7) 0.000(5)
C(19) 0.053(5) 0.070(6) 0.050(5) -0.015(4) 0.001(4) 0.003(4)
C(20) 0.072(7) 0.18(1) 0.062(7) -0.053(7) -0.003(6) 0.020(7)
C(21) 0.084(8) 0.24(1) 0.066(7) -0.082(9) 0.014(7) 0.026(8)
C(22) 0.095(8) 0.121(9) 0.061(7) -0.029(7) 0.015(6) 0.025(6)
C(23) 0.075(7) 0.120(8) 0.060(6) -0.029(6) -0.004(5) 0.028(6)
C(24) 0.065(6) 0.110(7) 0.056(6) -0.029(5) -0.001(5) 0.027(5)
C(25) 0.045(5) 0.065(6) 0.066(6) -0.021(4) -0.003(4) 0.008(5)
C(26) 0.094(8) 0.090(8) 0.076(7) -0.040(6) -0.005(6) 0.002(6)
C(27) 0.100(9) 0.101(9) 0.11(1) -0.047(7) -0.007(8) -0.018(8)
C(28) 0.068(7) 0.15(1) 0.090(9) -0.038(8) 0.014(6) -0.030(9)
C(29) 0.090(8) 0.15(1) 0.076(8) -0.051(8) 0.027(7) 0.010(8)
C(30) 0.067(6) 0.091(7) 0.092(8) -0.035(5) 0.002(6) 0.016(6)
C(31) 0.046(5) 0.088(7) 0.063(6) -0.020(5) -0.007(4) 0.012(5)
C(32) 0.073(7) 0.128(9) 0.084(7) -0.053(7) -0.013(6) 0.030(6)
C(33) 0.079(9) 0.19(1) 0.12(1) -0.077(9) -0.035(8) 0.05(1)
C(34) 0.069(9) 0.19(2) 0.097(9) -0.04(1) -0.022(7) 0.04(1)
C(35) 0.074(9) 0.13(1) 0.102(9) -0.002(8) -0.006(7) 0.005(8)
C(36) 0.058(7) 0.086(7) 0.116(9) -0.003(6) -0.016(6) 0.010(6)
C(37) 0.072(7) 0.057(6) 0.095(7) -0.019(5) 0.015(6) -0.001(5)
C(38) 0.115(9) 0.086(8) 0.13(1) -0.041(7) -0.001(8) 0.039(7)
C(39) 0.15(1) 0.13(1) 0.19(2) -0.06(1) 0.00(1) 0.07(1)
C(40) 0.19(2) 0.09(1) 0.20(2) -0.07(1) 0.04(1) 0.03(1)
C(41) 0.13(1) 0.10(1) 0.22(2) -0.07(1) 0.05(1) -0.03(1)
C(42) 0.089(8) 0.067(7) 0.13(1) -0.035(6) 0.018(7) -0.010(6)
C(43) 0.059(6) 0.064(6) 0.082(7) -0.019(5) -0.010(5) 0.013(5)
C(44) 0.066(7) 0.14(1) 0.102(9) -0.048(7) 0.014(7) -0.013(7)
C(45) 0.091(9) 0.17(1) 0.14(1) -0.053(9) 0.030(9) 0.00(1)
C(46) 0.09(1) 0.18(1) 0.090(9) -0.045(9) 0.021(8) 0.004(8)
C(47) 0.074(8) 0.131(9) 0.087(8) -0.024(7) -0.021(7) 0.014(7)
C(48) 0.056(6) 0.107(8) 0.078(7) -0.019(5) 0.001(6) 0.011(6)
C(49) 0.079(8) 0.106(9) 0.14(1) 0.000(7) 0.027(7) 0.040(8)
C(50) 0.072(7) 0.093(8) 0.16(1) -0.014(6) 0.031(7) 0.037(7)
C(51) 0.16(3) 0.18(4) 0.23(8) -0.07(3) -0.02(4) 0.12(4)
C(52) 0.15(3) 0.12(3) 0.17(3) -0.08(2) 0.07(3) -0.06(3)
C(53) 0.20(3) 0.15(3) 0.26(5) -0.03(2) 0.00(3) 0.15(4)
C(54) 0.10(2) 0.19(3) 0.12(2) 0.01(2) 0.03(2) 0.05(2)

loop_
_atom_type_symbol
_atom_type_oxidation_number
_atom_type_number_in_cell
_atom_type_scat_dispersion_real
_atom_type_scat_dispersion_imag
_atom_type_scat_source
C 0 104 0.017 0.009
;International Tables for Crystallography
(1992, Vol. C, Tables 4.2.6.8 and 6.1.1.1)
;
H 0 106 0.000 0.000
;International Tables for Crystallography
(1992, Vol. C, Table 6.1.1.2)
;
N 0 8 0.029 0.018
;International Tables for Crystallography
(1992, Vol. C, Tables 4.2.6.8 and 6.1.1.1)
;
O 0 5 0.047 0.032
;International Tables for Crystallography
(1992, Vol. C, Tables 4.2.6.8 and 6.1.1.1)
;
P 0 8 0.283 0.434
;International Tables for Crystallography
(1992, Vol. C, Tables 4.2.6.8 and 6.1.1.1)
;
Pd 0 2 -0.059 3.934
;International Tables for Crystallography
(1992, Vol. C, Tables 4.2.6.8 and 6.1.1.1)
;
Se 0 4 -0.879 1.139
;International Tables for Crystallography
(1992, Vol. C, Tables 4.2.6.8 and 6.1.1.1)
;

loop_
_geom_angle_atom_site_label_1
_geom_angle_atom_site_label_2
_geom_angle_atom_site_label_3
_geom_angle
_geom_angle_publ_flag
Se(1) Pd(1) Se(2) 85.16(4) yes
Se(1) Pd(1) N(2) 91.2(2) yes
Se(1) Pd(1) N(3) 174.7(2) yes
Se(2) Pd(1) N(2) 175.9(2) yes
Se(2) Pd(1) N(3) 99.9(2) yes
N(2) Pd(1) N(3) 83.7(3) yes
Pd(1) Se(1) P(1) 99.64(6) yes
Pd(1) Se(2) P(3) 107.06(7) yes
Se(1) P(1) N(1) 117.7(3) yes
Se(1) P(1) C(1) 111.4(3) yes
Se(1) P(1) C(7) 102.4(3) yes
N(1) P(1) C(1) 106.3(4) yes
N(1) P(1) C(7) 113.7(4) yes
C(1) P(1) C(7) 104.7(4) yes
O(1) P(2) N(1) 118.8(3) yes
O(1) P(2) C(13) 109.0(4) yes
O(1) P(2) C(19) 108.9(4) yes
N(1) P(2) C(13) 109.4(5) yes
N(1) P(2) C(19) 103.3(3) yes
C(13) P(2) C(19) 106.8(4) yes
Se(2) P(3) N(4) 120.8(3) yes
Se(2) P(3) C(25) 109.3(3) yes
Se(2) P(3) C(31) 105.3(3) yes
N(4) P(3) C(25) 108.4(4) yes
N(4) P(3) C(31) 107.1(4) yes
C(25) P(3) C(31) 104.8(4) yes
O(2) P(4) N(4) 117.7(3) yes
O(2) P(4) C(37) 109.3(4) yes
O(2) P(4) C(43) 109.9(4) yes
N(4) P(4) C(37) 104.7(4) yes
N(4) P(4) C(43) 109.3(4) yes
C(37) P(4) C(43) 105.0(4) yes
C(51) O(3) C(53) 103(4) yes
P(1) N(1) P(2) 131.2(4) yes
Pd(1) N(2) C(49) 108.3(5) yes
Pd(1) N(2) H(2a) 118.1 no
Pd(1) N(2) H(2b) 124.4 no
C(49) N(2) H(2a) 99.8 no
C(49) N(2) H(2b) 74.3 no
H(2a) N(2) H(2b) 115.8 no
Pd(1) N(3) C(50) 108.1(5) yes
Pd(1) N(3) H(3b) 105.8 no
Pd(1) N(3) H(3a) 100.3 no
C(50) N(3) H(3b) 119.4 no
C(50) N(3) H(3a) 125.2 no
H(3b) N(3) H(3a) 95.2 no
P(3) N(4) P(4) 133.3(4) yes
P(1) C(1) C(2) 120.7(7) yes
P(1) C(1) C(6) 119.8(7) yes
C(2) C(1) C(6) 119.3(8) yes
C(1) C(2) C(3) 121.0(9) yes
C(1) C(2) H(2) 119.5 no
C(3) C(2) H(2) 119.5 no
C(2) C(3) C(4) 120(1) yes
C(2) C(3) H(3) 120.0 no
C(4) C(3) H(3) 120.0 no
C(3) C(4) C(5) 120(1) yes
C(3) C(4) H(4) 120.2 no
C(5) C(4) H(4) 120.2 no
C(4) C(5) C(6) 122(1) yes
C(4) C(5) H(5) 119.1 no
C(6) C(5) H(5) 119.1 no
C(1) C(6) C(5) 118.4(9) yes
C(1) C(6) H(6) 120.8 no
C(5) C(6) H(6) 120.8 no
P(1) C(7) C(8) 117.4(8) yes
P(1) C(7) C(12) 122.4(7) yes
C(8) C(7) C(12) 119.8(8) yes
C(7) C(8) C(9) 119(1) yes
C(7) C(8) H(8) 120.6 no
C(9) C(8) H(8) 120.6 no
C(8) C(9) C(10) 120(1) yes
C(8) C(9) H(9) 119.8 no
C(10) C(9) H(9) 119.8 no
C(9) C(10) C(11) 119(1) yes
C(9) C(10) H(10) 120.3 no
C(11) C(10) H(10) 120.3 no
C(10) C(11) C(12) 122(1) yes
C(10) C(11) H(11) 119.1 no
C(12) C(11) H(11) 119.1 no
C(7) C(12) C(11) 120(1) yes
C(7) C(12) H(12) 120.1 no
C(11) C(12) H(12) 120.1 no
P(2) C(13) C(14) 119.1(9) yes
P(2) C(13) C(18) 121.7(8) yes
C(14) C(13) C(18) 119(1) yes
C(13) C(14) C(15) 120(1) yes
C(13) C(14) H(14) 120.2 no
C(15) C(14) H(14) 120.2 no
C(14) C(15) C(16) 120(2) yes
C(14) C(15) H(15) 120.1 no
C(16) C(15) H(15) 120.1 no
C(15) C(16) C(17) 123(2) yes
C(15) C(16) H(16) 118.7 no
C(17) C(16) H(16) 118.7 no
C(16) C(17) C(18) 119(2) yes
C(16) C(17) H(17) 120.6 no
C(18) C(17) H(17) 120.6 no
C(13) C(18) C(17) 120(1) yes
C(13) C(18) H(18) 120.0 no
C(17) C(18) H(18) 120.0 no
P(2) C(19) C(20) 120.4(7) yes
P(2) C(19) C(24) 122.8(7) yes
C(20) C(19) C(24) 116.8(8) yes
C(19) C(20) C(21) 122.5(9) yes
C(19) C(20) H(20) 118.8 no
C(21) C(20) H(20) 118.8 no
C(20) C(21) C(22) 120(1) yes
C(20) C(21) H(21) 120.1 no
C(22) C(21) H(21) 120.1 no
C(21) C(22) C(23) 119.6(9) yes
C(21) C(22) H(22) 120.2 no
C(23) C(22) H(22) 120.2 no
C(22) C(23) C(24) 120.6(9) yes
C(22) C(23) H(23) 119.7 no
C(24) C(23) H(23) 119.7 no
C(19) C(24) C(23) 120.7(9) yes
C(19) C(24) H(24) 119.7 no
C(23) C(24) H(24) 119.7 no
P(3) C(25) C(26) 122.0(7) yes
P(3) C(25) C(30) 120.0(7) yes
C(26) C(25) C(30) 118.0(9) yes
C(25) C(26) C(27) 121(1) yes
C(25) C(26) H(26) 119.5 no
C(27) C(26) H(26) 119.5 no
C(26) C(27) C(28) 119(1) yes
C(26) C(27) H(27) 120.5 no
C(28) C(27) H(27) 120.4 no
C(27) C(28) C(29) 121(1) yes
C(27) C(28) H(28) 119.6 no
C(29) C(28) H(28) 119.6 no
C(28) C(29) C(30) 120(1) yes
C(28) C(29) H(29) 120.1 no
C(30) C(29) H(29) 120.1 no
C(25) C(30) C(29) 121(1) yes
C(25) C(30) H(30) 119.4 no
C(29) C(30) H(30) 119.4 no
P(3) C(31) C(32) 120.7(7) yes
P(3) C(31) C(36) 120.8(8) yes
C(32) C(31) C(36) 118.5(9) yes
C(31) C(32) C(33) 120(1) yes
C(31) C(32) H(32) 119.9 no
C(33) C(32) H(32) 119.9 no
C(32) C(33) C(34) 120(1) yes
C(32) C(33) H(33) 120.1 no
C(34) C(33) H(33) 120.1 no
C(33) C(34) C(35) 121(1) yes
C(33) C(34) H(34) 119.4 no
C(35) C(34) H(34) 119.4 no
C(34) C(35) C(36) 121(1) yes
C(34) C(35) H(35) 119.5 no
C(36) C(35) H(35) 119.5 no
C(31) C(36) C(35) 119(1) yes
C(31) C(36) H(36) 120.4 no
C(35) C(36) H(36) 120.4 no
P(4) C(37) C(38) 121.4(8) yes
P(4) C(37) C(42) 118.4(8) yes
C(38) C(37) C(42) 120(1) yes
C(37) C(38) C(39) 120(1) yes
C(37) C(38) H(38) 119.8 no
C(39) C(38) H(38) 119.8 no
C(38) C(39) C(40) 119(1) yes
C(38) C(39) H(39) 120.3 no
C(40) C(39) H(39) 120.2 no
C(39) C(40) C(41) 121(1) yes
C(39) C(40) H(40) 119.6 no
C(41) C(40) H(40) 119.6 no
C(40) C(41) C(42) 119(1) yes
C(40) C(41) H(41) 120.4 no
C(42) C(41) H(41) 120.4 no
C(37) C(42) C(41) 120(1) yes
C(37) C(42) H(42) 120.0 no
C(41) C(42) H(42) 120.0 no
P(4) C(43) C(44) 123.1(8) yes
P(4) C(43) C(48) 119.3(7) yes
C(44) C(43) C(48) 117.6(9) yes
C(43) C(44) C(45) 122(1) yes
C(43) C(44) H(44) 119.2 no
C(45) C(44) H(44) 119.2 no
C(44) C(45) C(46) 120(1) yes
C(44) C(45) H(45) 119.8 no
C(46) C(45) H(45) 119.8 no
C(45) C(46) C(47) 120(1) yes
C(45) C(46) H(46) 120.3 no
C(47) C(46) H(46) 120.2 no
C(46) C(47) C(48) 119(1) yes
C(46) C(47) H(47) 120.3 no
C(48) C(47) H(47) 120.3 no
C(43) C(48) C(47) 121.4(9) yes
C(43) C(48) H(48) 119.3 no
C(47) C(48) H(48) 119.3 no
N(2) C(49) C(50) 112.7(9) yes
N(2) C(49) H(49) 108.7 no
N(2) C(49) H(50) 108.7 no
C(50) C(49) H(49) 108.7 no
C(50) C(49) H(50) 108.7 no
H(49) C(49) H(50) 109.5 no
N(3) C(50) C(49) 112.4(9) yes
N(3) C(50) H(51) 108.7 no
N(3) C(50) H(52) 108.7 no
C(49) C(50) H(51) 108.7 no
C(49) C(50) H(52) 108.7 no
H(51) C(50) H(52) 109.5 no
O(3) C(51) C(52) 123(5) yes
O(3) C(51) C(53) 39(2) yes
O(3) C(51) H(51a) 105.9 no
O(3) C(51) H(51b) 105.9 no
C(52) C(51) C(53) 161(5) yes
C(52) C(51) H(51a) 106.0 no
C(52) C(51) H(51b) 106.1 no
C(53) C(51) H(51a) 88.0 no
C(53) C(51) H(51b) 79.9 no
H(51a) C(51) H(51b) 109.4 no
C(51) C(52) H(52a) 109.5 no
C(51) C(52) H(52b) 109.4 no
C(51) C(52) H(52c) 109.4 no
H(52a) C(52) H(52b) 109.6 no
H(52a) C(52) H(52c) 109.5 no
H(52b) C(52) H(52c) 109.4 no
O(3) C(53) C(51) 38(2) yes
O(3) C(53) C(54) 108(4) yes
O(3) C(53) H(53a) 123.1 no
O(3) C(53) H(53b) 123.1 no
C(51) C(53) C(54) 146(4) yes
C(51) C(53) H(53a) 123.1 no
C(51) C(53) H(53b) 123.1 no
C(54) C(53) H(53a) 72.5 no
C(54) C(53) H(53b) 67.0 no
H(53a) C(53) H(53b) 109.5 no
C(53) C(54) H(54b) 109.5 no
C(53) C(54) H(54c) 109.5 no
C(53) C(54) H(54a) 109.5 no
H(54b) C(54) H(54c) 109.5 no
H(54b) C(54) H(54a) 109.5 no
H(54c) C(54) H(54a) 109.5 no

loop_
_geom_bond_atom_site_label_1
_geom_bond_atom_site_label_2
_geom_bond_distance
_geom_bond_publ_flag
Pd(1) Se(1) 2.413(1) yes
Pd(1) Se(2) 2.410(2) yes
Pd(1) N(2) 2.043(6) yes
Pd(1) N(3) 2.081(6) yes
Se(1) P(1) 2.199(2) yes
Se(2) P(3) 2.198(2) yes
P(1) N(1) 1.580(6) yes
P(1) C(1) 1.796(8) yes
P(1) C(7) 1.813(9) yes
P(2) O(1) 1.493(5) yes
P(2) N(1) 1.605(6) yes
P(2) C(13) 1.79(1) yes
P(2) C(19) 1.796(8) yes
P(3) N(4) 1.560(6) yes
P(3) C(25) 1.803(9) yes
P(3) C(31) 1.809(8) yes
P(4) O(2) 1.507(5) yes
P(4) N(4) 1.603(6) yes
P(4) C(37) 1.793(9) yes
P(4) C(43) 1.80(1) yes
O(3) C(51) 1.12(5) yes
O(3) C(53) 1.15(4) yes
N(2) C(49) 1.50(1) yes
N(2) H(2a) 0.75 no
N(2) H(2b) 1.11 no
N(3) C(50) 1.47(1) yes
N(3) H(3b) 0.96 no
N(3) H(3a) 0.97 no
C(1) C(2) 1.38(1) yes
C(1) C(6) 1.38(1) yes
C(2) C(3) 1.39(1) yes
C(2) H(2) 0.95 no
C(3) C(4) 1.36(2) yes
C(3) H(3) 0.95 no
C(4) C(5) 1.36(2) yes
C(4) H(4) 0.95 no
C(5) C(6) 1.41(1) yes
C(5) H(5) 0.95 no
C(6) H(6) 0.95 no
C(7) C(8) 1.39(1) yes
C(7) C(12) 1.38(1) yes
C(8) C(9) 1.39(1) yes
C(8) H(8) 0.95 no
C(9) C(10) 1.38(2) yes
C(9) H(9) 0.95 no
C(10) C(11) 1.35(2) yes
C(10) H(10) 0.95 no
C(11) C(12) 1.37(1) yes
C(11) H(11) 0.95 no
C(12) H(12) 0.95 no
C(13) C(14) 1.40(1) yes
C(13) C(18) 1.36(1) yes
C(14) C(15) 1.40(2) yes
C(14) H(14) 0.95 no
C(15) C(16) 1.33(2) yes
C(15) H(15) 0.95 no
C(16) C(17) 1.35(2) yes
C(16) H(16) 0.95 no
C(17) C(18) 1.43(2) yes
C(17) H(17) 0.95 no
C(18) H(18) 0.95 no
C(19) C(20) 1.37(1) yes
C(19) C(24) 1.38(1) yes
C(20) C(21) 1.37(1) yes
C(20) H(20) 0.95 no
C(21) C(22) 1.34(1) yes
C(21) H(21) 0.95 no
C(22) C(23) 1.37(1) yes
C(22) H(22) 0.95 no
C(23) C(24) 1.37(1) yes
C(23) H(23) 0.95 no
C(24) H(24) 0.95 no
C(25) C(26) 1.39(1) yes
C(25) C(30) 1.39(1) yes
C(26) C(27) 1.39(1) yes
C(26) H(26) 0.95 no
C(27) C(28) 1.38(2) yes
C(27) H(27) 0.95 no
C(28) C(29) 1.35(2) yes
C(28) H(28) 0.95 no
C(29) C(30) 1.38(1) yes
C(29) H(29) 0.95 no
C(30) H(30) 0.95 no
C(31) C(32) 1.38(1) yes
C(31) C(36) 1.37(1) yes
C(32) C(33) 1.40(1) yes
C(32) H(32) 0.95 no
C(33) C(34) 1.33(2) yes
C(33) H(33) 0.95 no
C(34) C(35) 1.33(2) yes
C(34) H(34) 0.95 no
C(35) C(36) 1.40(1) yes
C(35) H(35) 0.95 no
C(36) H(36) 0.95 no
C(37) C(38) 1.38(1) yes
C(37) C(42) 1.40(1) yes
C(38) C(39) 1.38(2) yes
C(38) H(38) 0.95 no
C(39) C(40) 1.37(2) yes
C(39) H(39) 0.95 no
C(40) C(41) 1.40(2) yes
C(40) H(40) 0.95 no
C(41) C(42) 1.37(2) yes
C(41) H(41) 0.95 no
C(42) H(42) 0.95 no
C(43) C(44) 1.35(1) yes
C(43) C(48) 1.39(1) yes
C(44) C(45) 1.36(2) yes
C(44) H(44) 0.95 no
C(45) C(46) 1.38(2) yes
C(45) H(45) 0.95 no
C(46) C(47) 1.35(1) yes
C(46) H(46) 0.95 no
C(47) C(48) 1.38(1) yes
C(47) H(47) 0.95 no
C(48) H(48) 0.95 no
C(49) C(50) 1.41(1) yes
C(49) H(49) 0.95 no
C(49) H(50) 0.95 no
C(50) H(51) 0.95 no
C(50) H(52) 0.95 no
C(51) C(52) 1.33(5) yes
C(51) C(53) 1.78(6) yes
C(51) H(51a) 0.95 no
C(51) H(51b) 0.95 no
C(52) H(52a) 0.95 no
C(52) H(52b) 0.95 no
C(52) H(52c) 0.95 no
C(53) C(54) 1.53(5) yes
C(53) H(53a) 0.95 no
C(53) H(53b) 0.95 no
C(54) H(54b) 0.95 no
C(54) H(54c) 0.95 no
C(54) H(54a) 0.95 no

loop_
_geom_contact_atom_site_label_1
_geom_contact_atom_site_label_2
_geom_contact_distance
_geom_contact_site_symmetry_2
_geom_contact_publ_flag
O(1) C(48) 3.39(1) 2 no
O(2) N(2) 2.870(8) 2 no
O(2) C(49) 3.54(1) 2 no
C(10) C(15) 3.54(2) 2_565 no
C(15) C(17) 3.36(2) 2_566 no
C(16) C(17) 3.48(2) 2_566 no
C(16) C(18) 3.55(2) 2_566 no
C(16) C(16) 3.60(3) 2_566 no
C(22) C(42) 3.46(1) 2_556 no
